data_4302458
loop_
_publ_author_name
'Jocelyn Alc\'antara-Garc\'ia'
'Vojtech Jancik'
'Joaqu\'in Barroso'
'Sandra Hidalgo-Bonilla'
'Raymundo Cea-Olivares'
'Rub\'en A. Toscano'
'M\'onica Moya-Cabrera'

_publ_section_title
;
Coordination Diversity of Aluminum Centers Molded by Triazole Based
Chalcogen Ligands
;
_journal_name_full 'Inorganic Chemistry'
_journal_page_first 5874
_journal_page_last 5883
_journal_paper_doi 10.1021/ic900166u
_journal_volume 48
_journal_year 2009
_chemical_formula_moiety 'C31 H35 Al2 N3 P2 S2'
_chemical_formula_sum 'C31 H35 Al2 N3 P2 S2'
_chemical_formula_weight 629.64
_chemical_name_systematic
;
 ?
;
_space_group_IT_number 2
_symmetry_cell_setting triclinic
_symmetry_space_group_name_Hall '-P 1'
_symmetry_space_group_name_H-M 'P -1'
_atom_sites_solution_hydrogens geom
_atom_sites_solution_primary direct
_atom_sites_solution_secondary difmap
_audit_creation_method SHELXL-97
_cell_angle_alpha 95.56(2)
_cell_angle_beta 96.66(3)
_cell_angle_gamma 104.70(3)
_cell_formula_units_Z 2
_cell_length_a 8.159(2)
_cell_length_b 12.158(3)
_cell_length_c 18.367(3)
_cell_measurement_reflns_used 6844
_cell_measurement_temperature 173(2)
_cell_measurement_theta_max 25.05
_cell_measurement_theta_min 2.25
_cell_volume 1735.2(7)
_computing_cell_refinement 'Bruker AXS SAINT (v 7.01A, Bruker 2003)'
_computing_data_collection 'SMART V 5.625 (Bruker, 1999)'
_computing_data_reduction 'Bruker AXS SAINT (v 7.01A, Bruker 2003)'
_computing_molecular_graphics 'Bruker AXS SHELXTL (v 6.12)'
_computing_publication_material 'SHELXL-97 (Sheldrick, 1997)'
_computing_structure_refinement 'SHELXL-97 (Sheldrick, 1997)'
_computing_structure_solution 'SHELXS-97 (Sheldrick, 1990)'
_diffrn_ambient_temperature 173(2)
_diffrn_detector_area_resol_mean 0.661
_diffrn_measured_fraction_theta_full 0.992
_diffrn_measured_fraction_theta_max 0.992
_diffrn_measurement_device_type 'Bruker Smart Apex CCD diffractometer'
_diffrn_measurement_method 'omega scan'
_diffrn_radiation_monochromator graphite
_diffrn_radiation_source 'fine-focus sealed tube'
_diffrn_radiation_type MoK\a
_diffrn_radiation_wavelength 0.71073
_diffrn_reflns_av_R_equivalents 0.0343
_diffrn_reflns_av_sigmaI/netI 0.0509
_diffrn_reflns_limit_h_max 9
_diffrn_reflns_limit_h_min -9
_diffrn_reflns_limit_k_max 14
_diffrn_reflns_limit_k_min -14
_diffrn_reflns_limit_l_max 21
_diffrn_reflns_limit_l_min -21
_diffrn_reflns_number 14139
_diffrn_reflns_theta_full 25.05
_diffrn_reflns_theta_max 25.05
_diffrn_reflns_theta_min 1.13
_exptl_absorpt_coefficient_mu 0.320
_exptl_absorpt_correction_T_max 0.9834
_exptl_absorpt_correction_T_min 0.8956
_exptl_absorpt_correction_type multi-scan
_exptl_absorpt_process_details 'Sadabs, Sheldrick 1996'
_exptl_crystal_colour colorless
_exptl_crystal_density_diffrn 1.205
_exptl_crystal_density_method 'not measured'
_exptl_crystal_description prism
_exptl_crystal_F_000 660
_exptl_crystal_size_max 0.35
_exptl_crystal_size_mid 0.11
_exptl_crystal_size_min 0.06
_refine_diff_density_max 0.380
_refine_diff_density_min -0.258
_refine_diff_density_rms 0.059
_refine_ls_extinction_method none
_refine_ls_goodness_of_fit_ref 1.033
_refine_ls_hydrogen_treatment constr
_refine_ls_matrix_type full
_refine_ls_number_parameters 366
_refine_ls_number_reflns 6098
_refine_ls_number_restraints 0
_refine_ls_restrained_S_all 1.033
_refine_ls_R_factor_all 0.0614
_refine_ls_R_factor_gt 0.0458
_refine_ls_shift/su_max 0.000
_refine_ls_shift/su_mean 0.000
_refine_ls_structure_factor_coef Fsqd
_refine_ls_weighting_details 'calc w=1/[\s^2^(Fo^2^)+(0.0640P)^2^+0.0093P] where P=(Fo^2^+2Fc^2^)/3'
_refine_ls_weighting_scheme calc
_refine_ls_wR_factor_gt 0.1093
_refine_ls_wR_factor_ref 0.1172
_reflns_number_gt 4773
_reflns_number_total 6098
_reflns_threshold_expression >2sigma(I)
_cod_data_source_file ic900166u_si_009.cif
_cod_data_source_block compound12
_cod_depositor_comments
;
The following automatic conversions were performed:
'_symmetry_cell_setting' value 'Triclinic' changed to 'triclinic'
according to '/home/saulius/struct/CIF-dictionaries/cif_core.dic'
dictionary named 'cif_core.dic' version 2.4.1 from 2010-06-29.

Automatic conversion script
Id: cif_fix_enum 1527 2010-12-29 10:47:43Z saulius 
;
_cod_original_sg_symbol_Hall -P1
_cod_database_code 4302458

loop_
_symmetry_equiv_pos_as_xyz
'x, y, z'
'-x, -y, -z'

loop_
_atom_site_label
_atom_site_type_symbol
_atom_site_fract_x
_atom_site_fract_y
_atom_site_fract_z
_atom_site_U_iso_or_equiv
_atom_site_adp_type
_atom_site_occupancy
_atom_site_symmetry_multiplicity
_atom_site_calc_flag
_atom_site_refinement_flags
_atom_site_disorder_assembly
_atom_site_disorder_group
P1 P 0.79000(8) 0.82055(5) 0.35823(3) 0.02927(17) Uani 1 1 d . . .
N1 N 0.6546(2) 0.60789(16) 0.28579(10) 0.0294(5) Uani 1 1 d . . .
S1 S 0.98824(8) 0.75447(6) 0.38191(4) 0.03848(18) Uani 1 1 d . . .
C1 C 0.6468(3) 0.71794(19) 0.28629(12) 0.0269(5) Uani 1 1 d . . .
Al1 Al 0.81737(11) 0.56074(7) 0.35800(4) 0.0395(2) Uani 1 1 d . . .
P2 P 0.43767(8) 0.83262(5) 0.19466(3) 0.02836(16) Uani 1 1 d . . .
N2 N 0.5403(3) 0.54587(16) 0.22843(11) 0.0313(5) Uani 1 1 d . . .
S2 S 0.40576(9) 0.93786(6) 0.27474(4) 0.04019(19) Uani 1 1 d . . .
Al2 Al 0.46248(11) 0.37302(7) 0.19181(5) 0.0398(2) Uani 1 1 d . . .
C2 C 0.5244(3) 0.71953(19) 0.22768(12) 0.0269(5) Uani 1 1 d . . .
N3 N 0.4622(3) 0.61173(17) 0.19281(11) 0.0325(5) Uani 1 1 d . . .
C3 C 0.8623(3) 0.9553(2) 0.32550(13) 0.0322(6) Uani 1 1 d . . .
C4 C 0.9544(3) 0.9623(2) 0.26632(14) 0.0388(6) Uani 1 1 d . . .
H4A H 0.9748 0.8953 0.2424 0.047 Uiso 1 1 calc R . .
C5 C 1.0159(4) 1.0668(3) 0.24252(17) 0.0506(8) Uani 1 1 d . . .
H5A H 1.0781 1.0716 0.2018 0.061 Uiso 1 1 calc R . .
C6 C 0.9880(4) 1.1646(3) 0.27729(19) 0.0569(8) Uani 1 1 d . . .
H6A H 1.0308 1.2365 0.2606 0.068 Uiso 1 1 calc R . .
C7 C 0.8978(4) 1.1576(3) 0.33649(19) 0.0579(9) Uani 1 1 d . . .
H7A H 0.8796 1.2253 0.3607 0.069 Uiso 1 1 calc R . .
C8 C 0.8333(3) 1.0533(2) 0.36099(16) 0.0423(7) Uani 1 1 d . . .
H8A H 0.7702 1.0487 0.4015 0.051 Uiso 1 1 calc R . .
C9 C 0.6789(3) 0.8346(2) 0.43588(13) 0.0311(6) Uani 1 1 d . . .
C10 C 0.5035(3) 0.8026(3) 0.43040(14) 0.0428(7) Uani 1 1 d . . .
H10A H 0.4351 0.7733 0.3837 0.051 Uiso 1 1 calc R . .
C11 C 0.4267(3) 0.8130(3) 0.49289(15) 0.0503(8) Uani 1 1 d . . .
H11A H 0.3054 0.7897 0.4891 0.060 Uiso 1 1 calc R . .
C12 C 0.5235(4) 0.8564(3) 0.55984(14) 0.0452(7) Uani 1 1 d . . .
H12A H 0.4697 0.8634 0.6026 0.054 Uiso 1 1 calc R . .
C13 C 0.6979(4) 0.8899(3) 0.56555(16) 0.0592(9) Uani 1 1 d . . .
H13A H 0.7652 0.9216 0.6122 0.071 Uiso 1 1 calc R . .
C14 C 0.7767(4) 0.8779(3) 0.50408(15) 0.0538(8) Uani 1 1 d . . .
H14A H 0.8981 0.8994 0.5085 0.065 Uiso 1 1 calc R . .
C15 C 0.5802(3) 0.8964(2) 0.13299(14) 0.0330(6) Uani 1 1 d . . .
C16 C 0.6561(4) 0.8311(2) 0.08832(15) 0.0439(7) Uani 1 1 d . . .
H16A H 0.6373 0.7514 0.0914 0.053 Uiso 1 1 calc R . .
C17 C 0.7588(4) 0.8815(3) 0.03946(18) 0.0568(8) Uani 1 1 d . . .
H17A H 0.8108 0.8367 0.0090 0.068 Uiso 1 1 calc R . .
C18 C 0.7856(4) 0.9961(3) 0.03488(19) 0.0651(10) Uani 1 1 d . . .
H18A H 0.8547 1.0305 0.0006 0.078 Uiso 1 1 calc R . .
C19 C 0.7131(4) 1.0619(3) 0.07958(19) 0.0612(9) Uani 1 1 d . . .
H19A H 0.7341 1.1418 0.0766 0.073 Uiso 1 1 calc R . .
C20 C 0.6103(4) 1.0130(2) 0.12854(17) 0.0476(7) Uani 1 1 d . . .
H20A H 0.5602 1.0587 0.1592 0.057 Uiso 1 1 calc R . .
C21 C 0.2392(3) 0.7514(2) 0.13833(13) 0.0293(5) Uani 1 1 d . . .
C22 C 0.2232(3) 0.7290(2) 0.06231(14) 0.0396(6) Uani 1 1 d . . .
H22A H 0.3182 0.7577 0.0377 0.047 Uiso 1 1 calc R . .
C23 C 0.0691(4) 0.6647(3) 0.02200(15) 0.0471(7) Uani 1 1 d . . .
H23A H 0.0583 0.6501 -0.0303 0.057 Uiso 1 1 calc R . .
C24 C -0.0679(4) 0.6218(3) 0.05711(16) 0.0472(7) Uani 1 1 d . . .
H24A H -0.1733 0.5777 0.0290 0.057 Uiso 1 1 calc R . .
C25 C -0.0538(4) 0.6425(2) 0.13308(16) 0.0469(7) Uani 1 1 d . . .
H25A H -0.1487 0.6122 0.1574 0.056 Uiso 1 1 calc R . .
C26 C 0.1001(3) 0.7079(2) 0.17364(14) 0.0388(6) Uani 1 1 d . . .
H26A H 0.1102 0.7230 0.2259 0.047 Uiso 1 1 calc R . .
C27 C 0.7128(5) 0.5206(3) 0.44483(17) 0.0639(9) Uani 1 1 d . . .
H27A H 0.6470 0.4398 0.4362 0.096 Uiso 1 1 calc R . .
H27B H 0.6363 0.5689 0.4546 0.096 Uiso 1 1 calc R . .
H27C H 0.8024 0.5327 0.4875 0.096 Uiso 1 1 calc R . .
C28 C 0.9600(4) 0.4798(3) 0.30984(18) 0.0570(8) Uani 1 1 d . . .
H28A H 0.8895 0.4047 0.2854 0.085 Uiso 1 1 calc R . .
H28B H 1.0496 0.4693 0.3468 0.085 Uiso 1 1 calc R . .
H28C H 1.0130 0.5245 0.2730 0.085 Uiso 1 1 calc R . .
C29 C 0.4943(5) 0.3000(3) 0.28151(19) 0.0660(9) Uani 1 1 d . . .
H29A H 0.4460 0.2168 0.2698 0.099 Uiso 1 1 calc R . .
H29B H 0.4359 0.3298 0.3195 0.099 Uiso 1 1 calc R . .
H29C H 0.6168 0.3169 0.3000 0.099 Uiso 1 1 calc R . .
C30 C 0.6095(5) 0.3553(3) 0.1168(2) 0.0760(11) Uani 1 1 d . . .
H30A H 0.5688 0.2777 0.0896 0.114 Uiso 1 1 calc R . .
H30B H 0.7276 0.3679 0.1409 0.114 Uiso 1 1 calc R . .
H30C H 0.6057 0.4116 0.0823 0.114 Uiso 1 1 calc R . .
C31 C 0.2243(4) 0.3558(3) 0.15047(17) 0.0555(8) Uani 1 1 d . . .
H31A H 0.1666 0.2743 0.1353 0.083 Uiso 1 1 calc R . .
H31B H 0.2208 0.3974 0.1074 0.083 Uiso 1 1 calc R . .
H31C H 0.1661 0.3871 0.1879 0.083 Uiso 1 1 calc R . .

loop_
_atom_site_aniso_label
_atom_site_aniso_U_11
_atom_site_aniso_U_22
_atom_site_aniso_U_33
_atom_site_aniso_U_23
_atom_site_aniso_U_13
_atom_site_aniso_U_12
P1 0.0256(3) 0.0325(4) 0.0289(3) 0.0000(3) 0.0014(3) 0.0089(3)
N1 0.0308(11) 0.0294(11) 0.0289(11) 0.0036(9) 0.0048(9) 0.0095(9)
S1 0.0288(3) 0.0455(4) 0.0427(4) 0.0054(3) 0.0002(3) 0.0152(3)
C1 0.0274(13) 0.0279(13) 0.0260(12) 0.0009(10) 0.0061(10) 0.0088(11)
Al1 0.0414(5) 0.0421(5) 0.0406(5) 0.0115(4) 0.0046(4) 0.0199(4)
P2 0.0284(3) 0.0294(3) 0.0282(3) 0.0016(3) 0.0027(3) 0.0107(3)
N2 0.0366(12) 0.0272(11) 0.0293(11) -0.0015(9) 0.0007(9) 0.0107(10)
S2 0.0416(4) 0.0400(4) 0.0391(4) -0.0083(3) 0.0021(3) 0.0180(3)
Al2 0.0446(5) 0.0296(4) 0.0444(5) 0.0003(3) 0.0095(4) 0.0090(4)
C2 0.0283(13) 0.0281(13) 0.0251(12) 0.0010(10) 0.0042(10) 0.0095(11)
N3 0.0364(12) 0.0308(12) 0.0312(11) 0.0011(9) 0.0021(9) 0.0131(10)
C3 0.0228(12) 0.0325(14) 0.0388(14) 0.0011(11) 0.0000(11) 0.0062(11)
C4 0.0350(15) 0.0373(15) 0.0436(16) 0.0025(12) 0.0058(12) 0.0099(12)
C5 0.0443(17) 0.0534(19) 0.0546(18) 0.0154(15) 0.0128(14) 0.0085(15)
C6 0.0486(19) 0.0406(18) 0.083(2) 0.0207(16) 0.0148(17) 0.0089(15)
C7 0.0499(19) 0.0375(17) 0.089(2) 0.0071(16) 0.0174(18) 0.0140(15)
C8 0.0327(15) 0.0400(16) 0.0553(17) 0.0031(13) 0.0106(13) 0.0109(13)
C9 0.0309(13) 0.0322(14) 0.0300(13) -0.0003(10) 0.0034(11) 0.0104(11)
C10 0.0333(15) 0.067(2) 0.0263(14) 0.0008(12) -0.0004(11) 0.0138(14)
C11 0.0292(15) 0.082(2) 0.0394(16) 0.0037(15) 0.0073(13) 0.0139(15)
C12 0.0479(17) 0.0623(19) 0.0301(14) 0.0017(13) 0.0110(13) 0.0227(15)
C13 0.0430(18) 0.094(3) 0.0324(16) -0.0134(16) 0.0008(13) 0.0130(17)
C14 0.0278(14) 0.086(2) 0.0367(16) -0.0131(15) -0.0011(12) 0.0052(15)
C15 0.0261(13) 0.0377(15) 0.0361(14) 0.0068(11) 0.0034(11) 0.0097(11)
C16 0.0419(16) 0.0398(16) 0.0532(17) 0.0077(13) 0.0118(14) 0.0137(13)
C17 0.0507(19) 0.063(2) 0.069(2) 0.0203(17) 0.0300(17) 0.0236(17)
C18 0.053(2) 0.077(2) 0.079(2) 0.040(2) 0.0335(18) 0.0199(19)
C19 0.062(2) 0.0494(19) 0.083(2) 0.0329(17) 0.0242(19) 0.0188(17)
C20 0.0449(17) 0.0410(17) 0.0629(19) 0.0158(14) 0.0147(15) 0.0163(14)
C21 0.0283(13) 0.0306(13) 0.0304(13) 0.0032(10) 0.0033(10) 0.0114(11)
C22 0.0322(14) 0.0496(17) 0.0337(14) 0.0041(12) 0.0048(12) 0.0058(13)
C23 0.0414(17) 0.0601(19) 0.0330(15) -0.0001(13) -0.0029(13) 0.0071(15)
C24 0.0330(15) 0.0519(18) 0.0499(18) -0.0013(14) -0.0016(13) 0.0056(14)
C25 0.0338(15) 0.0521(18) 0.0511(18) 0.0047(14) 0.0105(13) 0.0037(14)
C26 0.0365(15) 0.0465(16) 0.0331(14) 0.0029(12) 0.0076(12) 0.0100(13)
C27 0.077(2) 0.068(2) 0.0477(19) 0.0227(16) 0.0133(17) 0.0128(19)
C28 0.059(2) 0.0482(18) 0.075(2) 0.0122(16) 0.0164(17) 0.0297(16)
C29 0.073(2) 0.0418(18) 0.080(2) 0.0173(17) 0.0003(19) 0.0097(17)
C30 0.077(2) 0.054(2) 0.091(3) -0.0199(18) 0.041(2) 0.0061(19)
C31 0.0536(19) 0.0496(18) 0.0536(19) 0.0031(14) 0.0025(15) -0.0001(15)

loop_
_atom_type_symbol
_atom_type_description
_atom_type_scat_dispersion_real
_atom_type_scat_dispersion_imag
_atom_type_scat_source
C C 0.0033 0.0016 'International Tables Vol C Tables 4.2.6.8 and 6.1.1.4'
H H 0.0000 0.0000 'International Tables Vol C Tables 4.2.6.8 and 6.1.1.4'
N N 0.0061 0.0033 'International Tables Vol C Tables 4.2.6.8 and 6.1.1.4'
Al Al 0.0645 0.0514 'International Tables Vol C Tables 4.2.6.8 and 6.1.1.4'
P P 0.1023 0.0942 'International Tables Vol C Tables 4.2.6.8 and 6.1.1.4'
S S 0.1246 0.1234 'International Tables Vol C Tables 4.2.6.8 and 6.1.1.4'

loop_
_geom_angle_atom_site_label_1
_geom_angle_atom_site_label_2
_geom_angle_atom_site_label_3
_geom_angle
_geom_angle_site_symmetry_1
_geom_angle_site_symmetry_3
_geom_angle_publ_flag
C3 P1 C9 110.86(12) . . ?
C3 P1 C1 110.40(11) . . ?
C9 P1 C1 108.51(11) . . ?
C3 P1 S1 109.79(9) . . ?
C9 P1 S1 112.17(9) . . ?
C1 P1 S1 104.96(8) . . ?
N2 N1 C1 106.72(18) . . ?
N2 N1 Al1 130.47(15) . . ?
C1 N1 Al1 122.79(16) . . ?
P1 S1 Al1 94.17(4) . . ?
N1 C1 C2 107.1(2) . . ?
N1 C1 P1 115.88(17) . . ?
C2 C1 P1 137.03(18) . . ?
C28 Al1 C27 125.52(15) . . ?
C28 Al1 N1 112.38(12) . . ?
C27 Al1 N1 110.26(13) . . ?
C28 Al1 S1 103.83(11) . . ?
C27 Al1 S1 109.12(12) . . ?
N1 Al1 S1 89.18(7) . . ?
C15 P2 C21 107.32(11) . . ?
C15 P2 C2 105.00(11) . . ?
C21 P2 C2 101.98(11) . . ?
C15 P2 S2 115.47(9) . . ?
C21 P2 S2 113.34(9) . . ?
C2 P2 S2 112.54(8) . . ?
N3 N2 N1 110.89(18) . . ?
N3 N2 Al2 116.93(16) . . ?
N1 N2 Al2 132.10(15) . . ?
C31 Al2 C30 113.56(16) . . ?
C31 Al2 C29 115.11(15) . . ?
C30 Al2 C29 117.08(17) . . ?
C31 Al2 N2 100.61(12) . . ?
C30 Al2 N2 103.19(12) . . ?
C29 Al2 N2 104.44(12) . . ?
N3 C2 C1 107.7(2) . . ?
N3 C2 P2 119.15(17) . . ?
C1 C2 P2 133.09(18) . . ?
N2 N3 C2 107.56(19) . . ?
C8 C3 C4 120.3(2) . . ?
C8 C3 P1 120.2(2) . . ?
C4 C3 P1 119.43(19) . . ?
C5 C4 C3 119.7(3) . . ?
C4 C5 C6 120.5(3) . . ?
C5 C6 C7 119.7(3) . . ?
C6 C7 C8 120.8(3) . . ?
C7 C8 C3 119.0(3) . . ?
C10 C9 C14 119.4(2) . . ?
C10 C9 P1 122.99(19) . . ?
C14 C9 P1 117.6(2) . . ?
C9 C10 C11 119.9(2) . . ?
C12 C11 C10 120.5(3) . . ?
C11 C12 C13 120.0(3) . . ?
C12 C13 C14 120.3(3) . . ?
C13 C14 C9 119.9(3) . . ?
C20 C15 C16 119.3(2) . . ?
C20 C15 P2 119.1(2) . . ?
C16 C15 P2 121.6(2) . . ?
C17 C16 C15 120.2(3) . . ?
C18 C17 C16 119.9(3) . . ?
C17 C18 C19 120.4(3) . . ?
C18 C19 C20 120.5(3) . . ?
C19 C20 C15 119.7(3) . . ?
C22 C21 C26 119.3(2) . . ?
C22 C21 P2 122.50(19) . . ?
C26 C21 P2 118.14(18) . . ?
C21 C22 C23 120.1(2) . . ?
C24 C23 C22 120.3(3) . . ?
C23 C24 C25 120.3(3) . . ?
C24 C25 C26 119.5(3) . . ?
C21 C26 C25 120.4(2) . . ?

loop_
_geom_bond_atom_site_label_1
_geom_bond_atom_site_label_2
_geom_bond_distance
_geom_bond_site_symmetry_2
_geom_bond_publ_flag
P1 C3 1.782(3) . ?
P1 C9 1.793(2) . ?
P1 C1 1.803(2) . ?
P1 S1 2.0037(10) . ?
N1 N2 1.345(3) . ?
N1 C1 1.355(3) . ?
N1 Al1 1.994(2) . ?
S1 Al1 2.3823(14) . ?
C1 C2 1.386(3) . ?
Al1 C28 1.938(3) . ?
Al1 C27 1.940(3) . ?
P2 C15 1.804(3) . ?
P2 C21 1.808(3) . ?
P2 C2 1.821(2) . ?
P2 S2 1.9394(10) . ?
N2 N3 1.319(3) . ?
N2 Al2 2.055(2) . ?
Al2 C31 1.954(3) . ?
Al2 C30 1.960(3) . ?
Al2 C29 1.968(3) . ?
C2 N3 1.345(3) . ?
C3 C8 1.388(4) . ?
C3 C4 1.389(3) . ?
C4 C5 1.375(4) . ?
C5 C6 1.377(4) . ?
C6 C7 1.380(4) . ?
C7 C8 1.384(4) . ?
C9 C10 1.374(4) . ?
C9 C14 1.382(4) . ?
C10 C11 1.380(4) . ?
C11 C12 1.361(4) . ?
C12 C13 1.366(4) . ?
C13 C14 1.376(4) . ?
C15 C20 1.387(4) . ?
C15 C16 1.389(4) . ?
C16 C17 1.380(4) . ?
C17 C18 1.367(4) . ?
C18 C19 1.375(4) . ?
C19 C20 1.375(4) . ?
C21 C22 1.381(3) . ?
C21 C26 1.386(3) . ?
C22 C23 1.383(4) . ?
C23 C24 1.369(4) . ?
C24 C25 1.380(4) . ?
C25 C26 1.388(4) . ?
